data_1543747
loop_
_publ_author_name
'Braun, Christina A.'
'Zomerman, Derek'
'de Aguiar, Inara'
'Qi, Yanyu'
'Delgado, William Torres'
'Ferguson, Michael J.'
'McDonald, Robert'
'de Souza, Gabriel L. C.'
'He, Gang'
'Brown, Alex'
'Rivard, Eric'

_publ_section_title
;
 Probing the nature of peripheral boryl groups within luminescent
 tellurophenes.
;
_journal_name_full 'Faraday discussions'
_journal_page_first 255
_journal_page_last 268
_journal_paper_doi 10.1039/c6fd00172f
_journal_volume 196
_journal_year 2017
_chemical_formula_moiety 'C42 H72 B2 N4 O4 Te, 2(C4 H10 O)'
_chemical_formula_sum 'C50 H92 B2 N4 O6 Te'
_chemical_formula_weight 994.49
_space_group_crystal_system monoclinic
_space_group_IT_number 15
_space_group_name_Hall '-C 2yc'
_space_group_name_H-M_alt 'C 1 2/c 1'
_symmetry_space_group_name_Hall '-C 2yc'
_symmetry_space_group_name_H-M 'C 1 2/c 1'
_atom_sites_solution_hydrogens geom
_audit_creation_method SHELXL-2014/7
_audit_update_record
;
2016-06-23 deposited with the CCDC.
2016-07-28 downloaded from the CCDC.
;
_cell_angle_alpha 90
_cell_angle_beta 93.0441(6)
_cell_angle_gamma 90
_cell_formula_units_Z 4
_cell_length_a 18.8131(3)
_cell_length_b 11.1794(2)
_cell_length_c 26.4236(5)
_cell_measurement_reflns_used 9429
_cell_measurement_temperature 173(2)
_cell_measurement_theta_max 73.76
_cell_measurement_theta_min 4.60
_cell_volume 5549.55(17)
_computing_cell_refinement 'Bruker SAINT'
_computing_data_collection 'Bruker APEX2'
_computing_data_reduction 'Bruker SAINT'
_computing_molecular_graphics 'Bruker SHELXTL'
_computing_publication_material 'Bruker SHELXTL'
_computing_structure_refinement 'SHELXL-2014/7 (Sheldrick, 2014)'
_computing_structure_solution 'SHELXT-2014 (Sheldrick, 2015)'
_diffrn_ambient_temperature 173(2)
_diffrn_measured_fraction_theta_full 1.000
_diffrn_measured_fraction_theta_max 0.998
_diffrn_measurement_device_type 'Bruker APEX-II CCD'
_diffrn_measurement_method '\f and \w scans'
_diffrn_radiation_type CuK\a
_diffrn_radiation_wavelength 1.54178
_diffrn_reflns_av_R_equivalents 0.0136
_diffrn_reflns_av_unetI/netI 0.0111
_diffrn_reflns_Laue_measured_fraction_full 1.000
_diffrn_reflns_Laue_measured_fraction_max 0.998
_diffrn_reflns_limit_h_max 23
_diffrn_reflns_limit_h_min -23
_diffrn_reflns_limit_k_max 13
_diffrn_reflns_limit_k_min -13
_diffrn_reflns_limit_l_max 32
_diffrn_reflns_limit_l_min -32
_diffrn_reflns_number 19362
_diffrn_reflns_point_group_measured_fraction_full 1.000
_diffrn_reflns_point_group_measured_fraction_max 0.998
_diffrn_reflns_theta_full 67.679
_diffrn_reflns_theta_max 74.045
_diffrn_reflns_theta_min 3.350
_exptl_absorpt_coefficient_mu 4.588
_exptl_absorpt_correction_T_max 0.7017
_exptl_absorpt_correction_T_min 0.3735
_exptl_absorpt_correction_type numerical
_exptl_absorpt_process_details 'SADABS 2014/5'
_exptl_crystal_colour yellow
_exptl_crystal_density_diffrn 1.190
_exptl_crystal_description block
_exptl_crystal_F_000 2120
_exptl_crystal_recrystallization_method 'Re-crystallisation from solvent'
_exptl_crystal_size_max 0.286
_exptl_crystal_size_mid 0.200
_exptl_crystal_size_min 0.157
_refine_diff_density_max 0.400
_refine_diff_density_min -0.412
_refine_diff_density_rms 0.043
_refine_ls_extinction_method none
_refine_ls_goodness_of_fit_ref 1.089
_refine_ls_hydrogen_treatment constr
_refine_ls_matrix_type full
_refine_ls_number_parameters 295
_refine_ls_number_reflns 5624
_refine_ls_number_restraints 0
_refine_ls_restrained_S_all 1.089
_refine_ls_R_factor_all 0.0214
_refine_ls_R_factor_gt 0.0212
_refine_ls_shift/su_max 0.006
_refine_ls_shift/su_mean 0.000
_refine_ls_structure_factor_coef Fsqd
_refine_ls_weighting_details 'w=1/[\s^2^(Fo^2^)+(0.0290P)^2^+4.8857P] where P=(Fo^2^+2Fc^2^)/3'
_refine_ls_weighting_scheme calc
_refine_ls_wR_factor_gt 0.0559
_refine_ls_wR_factor_ref 0.0560
_reflns_Friedel_coverage 0.000
_reflns_number_gt 5586
_reflns_number_total 5624
_reflns_threshold_expression 'I > 2\s(I)'
_cod_data_source_file c6fd00172f2.cif
_cod_data_source_block riv1675
_cod_depositor_comments 'Adding full bibliography for 1543746--1543748.cif.'
_cod_database_code 1543747
_shelx_shelxl_version_number 2014/7
_shelx_space_group_comment
; 
The symmetry employed for this shelxl refinement is uniquely defined 
by the following loop, which should always be used as a source of 
symmetry information in preference to the above space-group names. 
They are only intended as comments. 
;
_shelx_estimated_absorpt_t_min 0.354
_shelx_estimated_absorpt_t_max 0.533

loop_
_space_group_symop_operation_xyz
'x, y, z'
'-x, y, -z+1/2'
'x+1/2, y+1/2, z'
'-x+1/2, y+1/2, -z+1/2'
'-x, -y, -z'
'x, -y, z-1/2'
'-x+1/2, -y+1/2, -z'
'x+1/2, -y+1/2, z-1/2'

loop_
_atom_site_label
_atom_site_type_symbol
_atom_site_fract_x
_atom_site_fract_y
_atom_site_fract_z
_atom_site_U_iso_or_equiv
_atom_site_adp_type
_atom_site_occupancy
_atom_site_site_symmetry_order
_atom_site_calc_flag
_atom_site_refinement_flags_posn
_atom_site_refinement_flags_adp
_atom_site_refinement_flags_occupancy
Te Te 0.5000 0.41734(2) 0.7500 0.02260(5) Uani 1 2 d S T P
O1 O 0.37556(5) 0.44178(9) 0.66671(4) 0.0233(2) Uani 1 1 d . . .
O2 O 0.42325(5) 0.30882(9) 0.60896(4) 0.0260(2) Uani 1 1 d . . .
N1 N 0.27373(6) 0.24089(11) 0.69702(5) 0.0256(2) Uani 1 1 d . . .
N2 N 0.29710(6) 0.14441(11) 0.62918(4) 0.0248(2) Uani 1 1 d . . .
C1 C 0.45278(7) 0.27981(12) 0.70736(5) 0.0209(3) Uani 1 1 d . . .
C2 C 0.47567(7) 0.17313(12) 0.72749(5) 0.0216(3) Uani 1 1 d . . .
C3 C 0.45031(8) 0.05583(14) 0.70391(6) 0.0293(3) Uani 1 1 d . . .
H3A H 0.4511 0.0626 0.6666 0.035 Uiso 1 1 calc R U .
H3B H 0.4004 0.0420 0.7124 0.035 Uiso 1 1 calc R U .
C4 C 0.49497(11) -0.05205(15) 0.72129(7) 0.0420(4) Uani 1 1 d . . .
H4A H 0.4708 -0.1267 0.7098 0.050 Uiso 1 1 calc R U .
H4B H 0.5419 -0.0487 0.7061 0.050 Uiso 1 1 calc R U .
C5 C 0.36966(8) 0.49607(14) 0.61779(6) 0.0295(3) Uani 1 1 d . . .
C6 C 0.42645(8) 0.42695(14) 0.58852(6) 0.0292(3) Uani 1 1 d . . .
C7 C 0.29377(9) 0.47786(19) 0.59489(7) 0.0420(4) Uani 1 1 d . . .
H7A H 0.2881 0.5212 0.5627 0.050 Uiso 1 1 calc R U .
H7B H 0.2595 0.5084 0.6184 0.050 Uiso 1 1 calc R U .
H7C H 0.2852 0.3924 0.5890 0.050 Uiso 1 1 calc R U .
C8 C 0.38425(11) 0.62970(16) 0.62413(7) 0.0447(4) Uani 1 1 d . . .
H8A H 0.3880 0.6665 0.5907 0.054 Uiso 1 1 calc R U .
H8B H 0.4289 0.6413 0.6443 0.054 Uiso 1 1 calc R U .
H8C H 0.3452 0.6671 0.6414 0.054 Uiso 1 1 calc R U .
C9 C 0.41171(11) 0.42092(18) 0.53116(6) 0.0433(4) Uani 1 1 d . . .
H9A H 0.4098 0.5021 0.5172 0.052 Uiso 1 1 calc R U .
H9B H 0.3660 0.3809 0.5236 0.052 Uiso 1 1 calc R U .
H9C H 0.4498 0.3759 0.5159 0.052 Uiso 1 1 calc R U .
C10 C 0.50150(9) 0.47554(17) 0.59943(6) 0.0365(4) Uani 1 1 d . . .
H10A H 0.5060 0.5535 0.5830 0.044 Uiso 1 1 calc R U .
H10B H 0.5362 0.4197 0.5863 0.044 Uiso 1 1 calc R U .
H10C H 0.5105 0.4846 0.6361 0.044 Uiso 1 1 calc R U .
C11 C 0.32322(7) 0.22823(12) 0.66217(5) 0.0217(3) Uani 1 1 d . . .
C12 C 0.21525(8) 0.16727(15) 0.68529(6) 0.0332(3) Uani 1 1 d . . .
C13 C 0.22986(8) 0.10768(15) 0.64276(6) 0.0323(3) Uani 1 1 d . . .
C14 C 0.28457(8) 0.31800(14) 0.74239(6) 0.0310(3) Uani 1 1 d . . .
H14 H 0.3274 0.3685 0.7369 0.037 Uiso 1 1 calc R U .
C15 C 0.30224(12) 0.24237(19) 0.78934(7) 0.0477(4) Uani 1 1 d . . .
H15A H 0.3119 0.2949 0.8186 0.057 Uiso 1 1 calc R U .
H15B H 0.3443 0.1934 0.7839 0.057 Uiso 1 1 calc R U .
H15C H 0.2618 0.1902 0.7957 0.057 Uiso 1 1 calc R U .
C16 C 0.22243(11) 0.40328(18) 0.74802(9) 0.0503(5) Uani 1 1 d . . .
H16A H 0.2362 0.4656 0.7727 0.060 Uiso 1 1 calc R U .
H16B H 0.1815 0.3588 0.7597 0.060 Uiso 1 1 calc R U .
H16C H 0.2096 0.4404 0.7152 0.060 Uiso 1 1 calc R U .
C17 C 0.33695(9) 0.09407(15) 0.58703(6) 0.0329(3) Uani 1 1 d . . .
H17 H 0.3849 0.1329 0.5887 0.039 Uiso 1 1 calc R U .
C18 C 0.34911(11) -0.04045(17) 0.59286(8) 0.0470(4) Uani 1 1 d . . .
H18A H 0.3883 -0.0650 0.5722 0.056 Uiso 1 1 calc R U .
H18B H 0.3057 -0.0834 0.5816 0.056 Uiso 1 1 calc R U .
H18C H 0.3611 -0.0592 0.6285 0.056 Uiso 1 1 calc R U .
C19 C 0.30130(12) 0.1254(2) 0.53573(7) 0.0525(5) Uani 1 1 d . . .
H19A H 0.3321 0.1009 0.5088 0.063 Uiso 1 1 calc R U .
H19B H 0.2932 0.2119 0.5338 0.063 Uiso 1 1 calc R U .
H19C H 0.2556 0.0835 0.5315 0.063 Uiso 1 1 calc R U .
C20 C 0.15016(10) 0.1567(2) 0.71548(9) 0.0530(5) Uani 1 1 d . . .
H20A H 0.1218 0.0878 0.7034 0.064 Uiso 1 1 calc R U .
H20B H 0.1216 0.2297 0.7114 0.064 Uiso 1 1 calc R U .
H20C H 0.1645 0.1457 0.7514 0.064 Uiso 1 1 calc R U .
C21 C 0.18306(11) 0.0202(2) 0.61401(8) 0.0511(5) Uani 1 1 d . . .
H21A H 0.1412 0.0029 0.6333 0.061 Uiso 1 1 calc R U .
H21B H 0.2095 -0.0539 0.6089 0.061 Uiso 1 1 calc R U .
H21C H 0.1678 0.0544 0.5810 0.061 Uiso 1 1 calc R U .
B B 0.39710(8) 0.31520(14) 0.66059(6) 0.0209(3) Uani 1 1 d . . .
O1S O 0.10415(12) 0.5374(2) 0.55890(9) 0.0897(6) Uani 1 1 d . . .
C1S C 0.0983(3) 0.6585(4) 0.5641(2) 0.1423(19) Uani 1 1 d . . .
H1SA H 0.1086 0.6791 0.6002 0.171 Uiso 1 1 calc R U .
H1SB H 0.0484 0.6816 0.5553 0.171 Uiso 1 1 calc R U .
C2S C 0.1427(3) 0.7265(3) 0.53481(18) 0.141(2) Uani 1 1 d . . .
H2SA H 0.1347 0.8117 0.5411 0.169 Uiso 1 1 calc R U .
H2SB H 0.1925 0.7066 0.5439 0.169 Uiso 1 1 calc R U .
H2SC H 0.1322 0.7091 0.4988 0.169 Uiso 1 1 calc R U .
C3S C 0.0657(3) 0.4647(6) 0.5871(2) 0.176(3) Uani 1 1 d . . .
H3SA H 0.0148 0.4808 0.5782 0.211 Uiso 1 1 calc R U .
H3SB H 0.0747 0.4884 0.6230 0.211 Uiso 1 1 calc R U .
C4S C 0.0760(3) 0.3410(5) 0.5842(2) 0.153(2) Uani 1 1 d . . .
H4SA H 0.0442 0.3004 0.6069 0.183 Uiso 1 1 calc R U .
H4SB H 0.0653 0.3142 0.5493 0.183 Uiso 1 1 calc R U .
H4SC H 0.1255 0.3218 0.5943 0.183 Uiso 1 1 calc R U .

loop_
_atom_site_aniso_label
_atom_site_aniso_U_11
_atom_site_aniso_U_22
_atom_site_aniso_U_33
_atom_site_aniso_U_23
_atom_site_aniso_U_13
_atom_site_aniso_U_12
Te 0.02058(7) 0.01931(7) 0.02707(7) 0.000 -0.00659(4) 0.000
O1 0.0224(5) 0.0238(5) 0.0235(5) 0.0041(4) -0.0012(4) -0.0005(4)
O2 0.0247(5) 0.0300(5) 0.0233(5) 0.0007(4) 0.0023(4) -0.0036(4)
N1 0.0199(5) 0.0267(6) 0.0303(6) 0.0008(5) 0.0022(5) -0.0044(5)
N2 0.0214(5) 0.0265(6) 0.0257(6) 0.0002(5) -0.0047(4) -0.0050(5)
C1 0.0166(6) 0.0228(6) 0.0230(6) -0.0019(5) -0.0015(5) -0.0032(5)
C2 0.0173(6) 0.0230(7) 0.0243(6) -0.0011(5) -0.0008(5) -0.0015(5)
C3 0.0294(7) 0.0242(7) 0.0334(8) -0.0027(6) -0.0063(6) -0.0019(6)
C4 0.0521(11) 0.0242(8) 0.0481(11) -0.0068(7) -0.0136(8) 0.0040(7)
C5 0.0281(7) 0.0315(8) 0.0286(7) 0.0094(6) -0.0025(6) -0.0002(6)
C6 0.0265(7) 0.0355(8) 0.0256(7) 0.0060(6) 0.0003(6) -0.0064(6)
C7 0.0295(8) 0.0559(11) 0.0395(9) 0.0120(8) -0.0083(7) 0.0068(8)
C8 0.0565(11) 0.0299(9) 0.0481(10) 0.0126(8) 0.0071(8) 0.0015(8)
C9 0.0459(10) 0.0585(12) 0.0255(8) 0.0084(7) 0.0010(7) -0.0091(8)
C10 0.0295(8) 0.0434(9) 0.0371(8) 0.0035(7) 0.0053(6) -0.0117(7)
C11 0.0183(6) 0.0234(7) 0.0229(6) 0.0016(5) -0.0031(5) -0.0009(5)
C12 0.0224(7) 0.0328(8) 0.0446(9) 0.0036(7) 0.0022(6) -0.0090(6)
C13 0.0239(7) 0.0325(8) 0.0397(8) 0.0034(7) -0.0054(6) -0.0094(6)
C14 0.0297(7) 0.0326(8) 0.0314(7) -0.0045(6) 0.0080(6) -0.0039(6)
C15 0.0596(12) 0.0526(11) 0.0313(8) 0.0007(8) 0.0073(8) -0.0043(9)
C16 0.0428(10) 0.0443(11) 0.0647(13) -0.0143(9) 0.0114(9) 0.0055(8)
C17 0.0332(8) 0.0370(9) 0.0282(8) -0.0086(6) -0.0020(6) -0.0051(6)
C18 0.0450(10) 0.0370(10) 0.0576(11) -0.0179(9) -0.0088(8) -0.0003(8)
C19 0.0670(13) 0.0615(13) 0.0279(8) -0.0052(8) -0.0083(8) -0.0076(11)
C20 0.0320(9) 0.0586(12) 0.0700(13) -0.0042(10) 0.0178(9) -0.0183(9)
C21 0.0416(10) 0.0545(12) 0.0562(11) -0.0064(9) -0.0071(8) -0.0259(9)
B 0.0159(6) 0.0236(7) 0.0232(7) 0.0007(6) -0.0010(5) -0.0028(5)
O1S 0.0921(15) 0.0862(15) 0.0930(15) -0.0191(12) 0.0245(12) 0.0191(12)
C1S 0.179(5) 0.097(3) 0.154(4) -0.017(3) 0.045(4) 0.058(3)
C2S 0.248(6) 0.062(2) 0.113(3) -0.022(2) 0.002(4) 0.028(3)
C3S 0.161(5) 0.180(6) 0.200(6) -0.009(5) 0.135(5) -0.025(4)
C4S 0.186(5) 0.115(4) 0.166(5) -0.014(3) 0.090(4) -0.049(4)

loop_
_atom_type_symbol
_atom_type_description
_atom_type_scat_dispersion_real
_atom_type_scat_dispersion_imag
_atom_type_scat_source
C C 0.0181 0.0091 'International Tables Vol C Tables 4.2.6.8 and 6.1.1.4'
H H 0.0000 0.0000 'International Tables Vol C Tables 4.2.6.8 and 6.1.1.4'
B B 0.0090 0.0039 'International Tables Vol C Tables 4.2.6.8 and 6.1.1.4'
N N 0.0311 0.0180 'International Tables Vol C Tables 4.2.6.8 and 6.1.1.4'
O O 0.0492 0.0322 'International Tables Vol C Tables 4.2.6.8 and 6.1.1.4'
Te Te -0.1759 6.3531 'International Tables Vol C Tables 4.2.6.8 and 6.1.1.4'

loop_
_geom_angle_atom_site_label_1
_geom_angle_atom_site_label_2
_geom_angle_atom_site_label_3
_geom_angle
_geom_angle_site_symmetry_1
_geom_angle_site_symmetry_3
C1 Te C1 84.53(8) 2_656 .
C5 O1 B 108.39(11) . .
C6 O2 B 109.12(11) . .
C11 N1 C12 110.51(12) . .
C11 N1 C14 122.82(12) . .
C12 N1 C14 126.57(13) . .
C11 N2 C13 109.95(12) . .
C11 N2 C17 124.34(12) . .
C13 N2 C17 125.58(13) . .
C2 C1 B 133.27(12) . .
C2 C1 Te 108.53(9) . .
B C1 Te 118.16(9) . .
C1 C2 C2 119.19(8) . 2_656
C1 C2 C3 120.57(12) . .
C2 C2 C3 120.24(8) 2_656 .
C2 C3 C4 113.77(13) . .
C4 C4 C3 109.75(14) 2_656 .
O1 C5 C8 108.17(13) . .
O1 C5 C7 109.07(12) . .
C8 C5 C7 109.35(14) . .
O1 C5 C6 102.50(11) . .
C8 C5 C6 114.58(13) . .
C7 C5 C6 112.77(14) . .
O2 C6 C10 108.34(13) . .
O2 C6 C9 108.97(13) . .
C10 C6 C9 108.70(13) . .
O2 C6 C5 103.12(11) . .
C10 C6 C5 112.45(13) . .
C9 C6 C5 114.92(14) . .
N1 C11 N2 105.75(12) . .
N1 C11 B 123.44(12) . .
N2 C11 B 130.52(12) . .
C13 C12 N1 106.48(13) . .
C13 C12 C20 127.78(15) . .
N1 C12 C20 125.73(16) . .
C12 C13 N2 107.27(13) . .
C12 C13 C21 127.33(16) . .
N2 C13 C21 125.39(16) . .
N1 C14 C16 111.71(14) . .
N1 C14 C15 110.53(14) . .
C16 C14 C15 113.81(15) . .
N2 C17 C19 111.39(15) . .
N2 C17 C18 112.09(15) . .
C19 C17 C18 111.90(15) . .
O2 B O1 104.67(11) . .
O2 B C1 117.25(11) . .
O1 B C1 108.54(11) . .
O2 B C11 107.96(11) . .
O1 B C11 108.35(10) . .
C1 B C11 109.70(11) . .
C3S O1S C1S 119.8(4) . .
O1S C1S C2S 115.5(4) . .
O1S C3S C4S 119.2(4) . .

loop_
_geom_bond_atom_site_label_1
_geom_bond_atom_site_label_2
_geom_bond_distance
_geom_bond_site_symmetry_2
Te C1 2.0776(13) 2_656
Te C1 2.0776(13) .
O1 C5 1.4271(17) .
O1 B 1.4833(18) .
O2 C6 1.4293(18) .
O2 B 1.4762(17) .
N1 C11 1.3514(18) .
N1 C12 1.3955(19) .
N1 C14 1.4818(19) .
N2 C11 1.3542(18) .
N2 C13 1.3949(19) .
N2 C17 1.486(2) .
C1 C2 1.3663(19) .
C1 B 1.6258(19) .
C2 C2 1.462(3) 2_656
C2 C3 1.5179(19) .
C3 C4 1.527(2) .
C4 C4 1.519(4) 2_656
C5 C8 1.526(2) .
C5 C7 1.534(2) .
C5 C6 1.557(2) .
C6 C10 1.526(2) .
C6 C9 1.528(2) .
C11 B 1.6985(19) .
C12 C13 1.347(2) .
C12 C20 1.501(2) .
C13 C21 1.496(2) .
C14 C16 1.522(2) .
C14 C15 1.523(2) .
C17 C19 1.521(2) .
C17 C18 1.528(2) .
O1S C3S 1.341(5) .
O1S C1S 1.365(5) .
C1S C2S 1.395(6) .
C3S C4S 1.399(7) .

loop_
_geom_torsion_atom_site_label_1
_geom_torsion_atom_site_label_2
_geom_torsion_atom_site_label_3
_geom_torsion_atom_site_label_4
_geom_torsion
_geom_torsion_site_symmetry_1
_geom_torsion_site_symmetry_4
C1 Te C1 C2 -0.40(7) 2_656 .
C1 Te C1 B 177.65(12) 2_656 .
B C1 C2 C2 -176.48(15) . 2_656
Te C1 C2 C2 1.15(19) . 2_656
B C1 C2 C3 2.8(2) . .
Te C1 C2 C3 -179.59(11) . .
C1 C2 C3 C4 164.39(14) . .
C2 C2 C3 C4 -16.4(2) 2_656 .
C2 C3 C4 C4 48.9(2) . 2_656
B O1 C5 C8 -152.36(12) . .
B O1 C5 C7 88.80(15) . .
B O1 C5 C6 -30.94(14) . .
B O2 C6 C10 93.55(14) . .
B O2 C6 C9 -148.34(13) . .
B O2 C6 C5 -25.82(14) . .
O1 C5 C6 O2 34.71(14) . .
C8 C5 C6 O2 151.63(13) . .
C7 C5 C6 O2 -82.42(15) . .
O1 C5 C6 C10 -81.77(15) . .
C8 C5 C6 C10 35.15(18) . .
C7 C5 C6 C10 161.10(14) . .
O1 C5 C6 C9 153.16(13) . .
C8 C5 C6 C9 -89.92(17) . .
C7 C5 C6 C9 36.03(19) . .
C12 N1 C11 N2 -1.62(16) . .
C14 N1 C11 N2 175.03(13) . .
C12 N1 C11 B 172.85(12) . .
C14 N1 C11 B -10.5(2) . .
C13 N2 C11 N1 1.95(16) . .
C17 N2 C11 N1 -174.25(13) . .
C13 N2 C11 B -171.99(13) . .
C17 N2 C11 B 11.8(2) . .
C11 N1 C12 C13 0.68(18) . .
C14 N1 C12 C13 -175.81(14) . .
C11 N1 C12 C20 179.61(17) . .
C14 N1 C12 C20 3.1(3) . .
N1 C12 C13 N2 0.53(18) . .
C20 C12 C13 N2 -178.37(18) . .
N1 C12 C13 C21 -178.16(17) . .
C20 C12 C13 C21 2.9(3) . .
C11 N2 C13 C12 -1.57(18) . .
C17 N2 C13 C12 174.57(14) . .
C11 N2 C13 C21 177.15(17) . .
C17 N2 C13 C21 -6.7(3) . .
C11 N1 C14 C16 129.09(16) . .
C12 N1 C14 C16 -54.8(2) . .
C11 N1 C14 C15 -103.10(16) . .
C12 N1 C14 C15 72.99(19) . .
C11 N2 C17 C19 -115.95(17) . .
C13 N2 C17 C19 68.4(2) . .
C11 N2 C17 C18 117.80(16) . .
C13 N2 C17 C18 -57.8(2) . .
C6 O2 B O1 7.63(14) . .
C6 O2 B C1 -112.67(13) . .
C6 O2 B C11 122.90(12) . .
C5 O1 B O2 15.93(13) . .
C5 O1 B C1 141.87(11) . .
C5 O1 B C11 -99.07(12) . .
C2 C1 B O2 -80.24(19) . .
Te C1 B O2 102.30(12) . .
C2 C1 B O1 161.52(14) . .
Te C1 B O1 -15.94(14) . .
C2 C1 B C11 43.3(2) . .
Te C1 B C11 -134.15(9) . .
N1 C11 B O2 -158.86(12) . .
N2 C11 B O2 14.14(19) . .
N1 C11 B O1 -46.03(17) . .
N2 C11 B O1 126.97(15) . .
N1 C11 B C1 72.30(16) . .
N2 C11 B C1 -114.70(15) . .
C3S O1S C1S C2S 177.2(5) . .
C1S O1S C3S C4S -175.4(6) . .
